data_2004386
loop_
_publ_author_name
'Hansell, D. P.'
'Robinson, K. J.'
'Wallis, J. D.'
'Povey, D. C.'

_publ_section_title
;
 <i>N</i>-[3-Methyl-2(3<i>H</i>)-thiazolylidene]benzamide Containing a
 Short Intramolecular S&#x00B7;&#x00B7;&#x00B7;O Contact
;
_journal_issue 1
_journal_name_full 'Acta Crystallographica Section C'
_journal_page_first 136
_journal_page_last 139
_journal_paper_doi 10.1107/S0108270195011577
_journal_volume 52
_journal_year 1996
_chemical_formula_analytical 'C11 H10 N2 O S'
_chemical_formula_moiety 'C11 H10 N2 O S'
_chemical_formula_structural 'C11 H10 N2 O S'
_chemical_formula_sum 'C11 H10 N2 O S'
_chemical_formula_weight 218.27
_chemical_melting_point 387.0(10)
_chemical_name_systematic ?
_symmetry_cell_setting orthorhombic
_symmetry_space_group_name_Hall '-P 2ac 2ab'
_symmetry_space_group_name_H-M 'P b c a'
_cell_angle_alpha 90.
_cell_angle_beta 90.
_cell_angle_gamma 90.
_cell_formula_units_Z 8.00
_cell_length_a 8.446(3)
_cell_length_b 23.76(8)
_cell_length_c 10.454(2)
_cell_measurement_reflns_used 25
_cell_measurement_temperature 293
_cell_measurement_theta_max 14.8
_cell_measurement_theta_min 13.1
_cell_volume 2098(7)
_computing_cell_refinement 'CAD-4 Software'
_computing_data_collection 'CAD-4 Software (Enraf-Nonius, 1989)'
_computing_data_reduction 'SDP (Frenz, 1983)'
_computing_molecular_graphics 'PLUTON93 (Spek, 1993)'
_computing_publication_material 'PARST (Nardelli, 1992)'
_computing_structure_refinement 'SHELX76 (Sheldrick, 1976)'
_computing_structure_solution 'SHELXS86 (Sheldrick, 1985)'
_diffrn_measurement_device 'Enraf-Nonius CAD-4'
_diffrn_measurement_method \w-2\q
_diffrn_radiation_monochromator graphite
_diffrn_radiation_type MoK\a
_diffrn_radiation_wavelength 0.71069
_diffrn_reflns_av_R_equivalents 0.026
_diffrn_reflns_limit_h_max 10
_diffrn_reflns_limit_h_min 0
_diffrn_reflns_limit_k_max 12
_diffrn_reflns_limit_k_min 0
_diffrn_reflns_limit_l_max 29
_diffrn_reflns_limit_l_min 0
_diffrn_reflns_number 2391
_diffrn_reflns_reduction_process
;
;
_diffrn_reflns_theta_max 26
_diffrn_reflns_theta_min 1
_diffrn_standards_decay_% '2%, correction applied'
_diffrn_standards_interval_time 3600
_diffrn_standards_number 1
_exptl_absorpt_coefficient_mu 0.268
_exptl_absorpt_correction_type none
_exptl_crystal_colour cream
_exptl_crystal_density_diffrn 1.3823
_exptl_crystal_description 'long plates'
_exptl_crystal_F_000 912.0
_exptl_crystal_size_max 0.60
_exptl_crystal_size_mid 0.45
_exptl_crystal_size_min 0.22
_refine_diff_density_max 0.23
_refine_diff_density_min -0.32
_refine_ls_extinction_method none
_refine_ls_goodness_of_fit_obs 1.42
_refine_ls_hydrogen_treatment 'refall, except those on C4 (riding)'
_refine_ls_matrix_type full
_refine_ls_number_parameters 159
_refine_ls_number_reflns 1580
_refine_ls_R_factor_obs 0.041
_refine_ls_shift/esd_max 0.008
_refine_ls_shift/esd_mean 0.001
_refine_ls_structure_factor_coef F
_refine_ls_weighting_details 'w = 1/[\s^2^(F) + 0.001F^2^]'
_refine_ls_weighting_scheme calc
_refine_ls_wR_factor_obs 0.045
_reflns_number_observed 1580
_reflns_number_total 1851
_reflns_observed_criterion >3\s(I)
_cod_data_source_file ha1147.cif
_cod_data_source_block Y
_cod_depositor_comments
;
The following automatic conversions were performed:

'_diffrn_ambient_temperature' value 'Yes' was changed to '?' - the
value is undefined or not given.

'_chemical_melting_point' value
'386-388 K' was changed to '387.0(10)' - the average value was taken
and precision was estimated.

Automatic conversion script
Id: cif_fix_values 1715 2011-07-08 13:25:40Z adriana 

The following automatic conversions were performed:

'_refine_ls_weighting_scheme' value 'w = 1/[\s^2^(F) + 0.001F^2^]'
was changed to 'calc'. New tag '_refine_ls_weighting_details' was
created. The value of the new tag was set to 'w = 1/[\s^2^(F) +
0.001F^2^]'.

Automatic conversion script
Id: cif_fix_values 3143 2015-03-26 13:38:13Z robertas 
;
_cod_original_cell_volume 2097.70(11)
_cod_database_code 2004386

loop_
_atom_site_aniso_label
_atom_site_aniso_U_11
_atom_site_aniso_U_22
_atom_site_aniso_U_33
_atom_site_aniso_U_12
_atom_site_aniso_U_13
_atom_site_aniso_U_23
S1 0.0501(4) 0.0463(3) 0.0585(4) 0.0105(2) 0.0017(2) 0.0045(2)
O1 0.0636(10) 0.0611(9) 0.0493(8) 0.0221(8) 0.0058(7) -0.0027(7)
N1 0.0416(9) 0.0512(10) 0.0435(9) -0.0035(7) -0.0050(7) 0.0000(7)
N2 0.0411(9) 0.0414(9) 0.0424(9) 0.0045(7) -0.0034(7) -0.0016(7)
C1 0.0341(10) 0.0404(9) 0.0433(10) -0.0031(8) -0.0005(8) -0.0001(8)
C2 0.0540(12) 0.0608(14) 0.0525(13) -0.0068(11) -0.0107(11) 0.0151(11)
C3 0.0569(14) 0.0534(13) 0.0706(16) 0.0015(11) -0.0117(12) 0.0196(12)
C4 0.0618(13) 0.0695(15) 0.0495(13) 0.0013(12) -0.0013(11) -0.0170(11)
C5 0.0374(9) 0.0411(10) 0.0433(10) 0.0012(8) 0.0009(8) -0.0024(8)
C6 0.0338(9) 0.0425(11) 0.0407(10) -0.0035(8) 0.0018(9) 0.0027(8)
C7 0.0420(11) 0.0465(11) 0.0536(12) 0.0010(9) -0.0030(9) -0.0002(9)
C8 0.0489(12) 0.0502(12) 0.0748(16) 0.0063(10) 0.0017(12) 0.0113(11)
C9 0.0496(13) 0.082(2) 0.0627(15) 0.0076(13) -0.0009(11) 0.0306(14)
C10 0.0591(15) 0.094(2) 0.0430(12) 0.0018(14) -0.0052(11) 0.0099(13)
C11 0.0503(12) 0.0597(14) 0.0434(11) 0.0014(11) 0.0009(9) 0.0007(10)

loop_
_atom_site_label
_atom_site_fract_x
_atom_site_fract_y
_atom_site_fract_z
_atom_site_U_iso_or_equiv
_atom_site_thermal_displace_type
_atom_site_calc_attached_atom
_atom_site_type_symbol
S1 0.17420(7) 0.53070(2) 0.19390(5) 0.0516(2) aniso . S
O1 0.0789(2) 0.58160(6) -0.0149(1) 0.0580(5) aniso . O
N1 0.0573(2) 0.59240(7) 0.3674(2) 0.0454(5) aniso . N
N2 -0.0119(2) 0.62590(7) 0.1662(2) 0.0416(5) aniso . N
C1 0.0635(2) 0.58910(8) 0.2385(2) 0.0393(6) aniso . C
C2 0.1381(3) 0.5499(1) 0.4298(2) 0.0558(7) aniso . C
C3 0.2065(3) 0.5139(1) 0.3529(3) 0.0603(8) aniso . C
C4 -0.0343(3) 0.6355(1) 0.4328(2) 0.0603(8) aniso . C
C5 -0.0038(2) 0.61770(7) 0.0383(2) 0.0406(6) aniso . C
C6 -0.1065(2) 0.65530(8) -0.0398(2) 0.0390(6) aniso . C
C7 -0.1671(2) 0.70520(9) 0.0088(2) 0.0474(6) aniso . C
C8 -0.2640(3) 0.7386(1) -0.0660(3) 0.0580(8) aniso . C
C9 -0.3034(3) 0.7221(1) -0.1879(2) 0.0648(10) aniso . C
C10 -0.2438(3) 0.6730(1) -0.2369(2) 0.0653(9) aniso . C
C11 -0.1438(3) 0.6399(1) -0.1639(2) 0.0511(7) aniso . C
H2 0.1396(30) 0.5519(11) 0.5217(28) 0.0719(29) iso C2 H
H3 0.2629(32) 0.4855(12) 0.3742(27) 0.0719(29) iso C3 H
H41 -0.0225(3) 0.6302(1) 0.5350(2) 0.1277(70) iso C4 H
H42 -0.1574(3) 0.6318(1) 0.4063(2) 0.1277(70) iso C4 H
H43 0.0090(3) 0.6766(1) 0.4057(2) 0.1277(70) iso C4 H
H7 -0.1371(29) 0.7162(10) 0.0961(25) 0.0719(29) iso C7 H
H8 -0.3119(29) 0.7726(11) -0.0286(25) 0.0719(29) iso C8 H
H9 -0.3712(31) 0.7457(11) -0.2402(27) 0.0719(29) iso C9 H
H10 -0.2756(34) 0.6616(12) -0.3173(24) 0.0719(29) iso C10 H
H11 -0.0983(34) 0.6049(12) -0.1958(22) 0.0719(29) iso C11 H

loop_
_atom_type_symbol
_atom_type_description
_atom_type_scat_dispersion_real
_atom_type_scat_dispersion_imag
_atom_type_scat_source
S Sulphur 0.110 0.124 'Cromer \& Mann, 1968'
O Oxygen 0.008 0.006 'Cromer \& Mann, 1968'
N Nitrogen 0.004 0.003 'Cromer \& Mann, 1968'
C Carbon 0.002 0.002 'Cromer \& Mann, 1968'
H Hydrogen 0.000 0.000 'Stewart, Davidson \& Simpson, 1965'

loop_
_geom_angle_atom_site_label_1
_geom_angle_atom_site_label_2
_geom_angle_atom_site_label_3
_geom_angle
_geom_angle_publ_flag
C1 S1 C3 90.70(10) yes
C2 N1 C4 123.7(2) yes
C1 N1 C4 122.0(2) yes
C1 N1 C2 114.2(2) yes
C1 N2 C5 116.5(2) yes
N1 C1 N2 120.9(2) yes
S1 C1 N2 129.4(2) yes
S1 C1 N1 109.60(10) yes
N1 C2 H2 116(2) no
N1 C2 C3 113.9(2) yes
C3 C2 H2 130(2) no
S1 C3 C2 111.7(2) yes
C2 C3 H3 127(2) no
S1 C3 H3 121(2) no
N1 C4 H43 109.00 no
N1 C4 H42 110.00 no
N1 C4 H41 110.00 no
H42 C4 H43 109.00 no
H41 C4 H43 109.00 no
H41 C4 H42 109.00 no
O1 C5 N2 124.9(2) yes
N2 C5 C6 115.2(2) yes
O1 C5 C6 119.9(2) yes
C5 C6 C11 119.2(2) yes
C5 C6 C7 121.8(2) yes
C7 C6 C11 119.0(2) yes
C6 C7 H7 118.0(10) no
C6 C7 C8 120.1(2) yes
C8 C7 H7 122.0(10) no
C7 C8 H8 119(2) no
C7 C8 C9 120.3(2) yes
C9 C8 H8 120.0(10) no
C8 C9 H9 120(2) no
C8 C9 C10 120.1(2) yes
C10 C9 H9 120(2) no
C9 C10 H10 119(2) no
C9 C10 C11 120.1(2) yes
C11 C10 H10 121(2) no
C6 C11 C10 120.4(2) yes
C10 C11 H11 122.0(10) no
C6 C11 H11 117(2) no

loop_
_geom_bond_atom_site_label_1
_geom_bond_atom_site_label_2
_geom_bond_distance
_geom_bond_publ_flag
S1 C1 1.737(2) yes
S1 C3 1.731(2) yes
O1 C5 1.238(2) yes
N1 C1 1.351(2) yes
N1 C2 1.382(2) yes
N1 C4 1.454(2) yes
N2 C1 1.319(2) yes
N2 C5 1.353(2) yes
C2 C3 1.308(3) yes
C2 H2 0.96(2) no
C3 H3 0.86(2) no
C4 H41 1.080(3) no
C4 H42 1.080(3) no
C4 H43 1.081(3) no
C5 C6 1.489(2) yes
C6 C7 1.388(2) yes
C6 C11 1.384(2) yes
C7 C8 1.382(3) yes
C7 H7 0.98(2) no
C8 C9 1.374(3) yes
C8 H8 0.98(2) no
C9 C10 1.370(4) yes
C9 H9 0.97(2) no
C10 C11 1.383(3) yes
C10 H10 0.92(2) no
C11 H11 0.97(2) no

loop_
_geom_contact_atom_site_label_1
_geom_contact_atom_site_label_2
_geom_contact_distance
S1 O1 2.6220(10)
S1 N1 2.5330(10)
S1 N2 2.7700(10)
S1 C2 2.526(2)
S1 H3 2.30(3)
O1 N2 2.298(2)
O1 C1 2.658(2)
O1 C6 2.363(2)
O1 C11 2.808(2)
O1 H11 2.47(3)
N1 N2 2.324(2)
N1 C3 2.256(3)
N2 C4 2.803(2)
N2 H42 2.798(2)
N2 H43 2.784(2)
N2 C6 2.401(2)
N2 C7 2.824(2)
N2 H7 2.50(2)
C1 C2 2.294(3)
C1 C3 2.466(3)
C1 C4 2.454(3)
C1 H42 2.754(3)
C1 H43 2.755(3)
C1 C5 2.273(2)
C2 C4 2.501(3)
C2 H41 2.586(3)
C4 H2 2.64(3)
H41 H2 2.31(3)
C5 C7 2.514(2)
C5 C11 2.479(2)
C5 H7 2.67(2)
C5 H11 2.59(2)
C6 C8 2.400(3)
C6 C9 2.772(3)
C6 C10 2.401(3)
C7 C9 2.391(3)
C7 C10 2.757(3)
C7 C11 2.388(3)
C8 C10 2.377(3)
C8 C11 2.753(3)
C9 C11 2.386(3)
H2 H3 2.44(4)
H7 H8 2.38(4)
H8 H9 2.36(4)
H9 H10 2.30(4)
H10 H11 2.38(4)
